data_7120685
loop_
_publ_author_name
'Nikolayenko, Varvara I.'
'Heyns, Anneli'
'Barbour, Len'

_publ_section_title
;
 Threading the needle: guest transport in a versatile 0D porous molecular
 crystal
;
_journal_name_full 'Chem. Commun.'
_journal_paper_doi 10.1039/C7CC06676G
_journal_year 2017
_chemical_formula_moiety 'C34 H40 Cl4 Cu2 N8, 1.02(C3 H6 O)'
_chemical_formula_sum 'C37.06 H46.12 Cl4 Cu2 N8 O1.02'
_chemical_formula_weight 888.86
_chemical_name_common 3
_space_group_crystal_system monoclinic
_space_group_IT_number 14
_space_group_name_Hall '-P 2ybc'
_space_group_name_H-M_alt 'P 1 21/c 1'
_symmetry_space_group_name_Hall '-P 2ybc'
_symmetry_space_group_name_H-M 'P 1 21/c 1'
_atom_sites_solution_hydrogens geom
_audit_creation_method SHELXL-2016/6
_audit_update_record
;
2017-09-15 deposited with the CCDC.
2017-09-21 downloaded from the CCDC.
;
_cell_angle_alpha 90
_cell_angle_beta 99.205(4)
_cell_angle_gamma 90
_cell_formula_units_Z 2
_cell_length_a 8.386(3)
_cell_length_b 10.778(4)
_cell_length_c 22.282(8)
_cell_measurement_reflns_used 4167
_cell_measurement_temperature 100(2)
_cell_measurement_theta_max 27.57
_cell_measurement_theta_min 2.10
_cell_volume 1988.0(12)
_computing_cell_refinement 'SAINT (Bruker, 2016)'
_computing_data_collection 'APEX3 (Bruker, 2016)'
_computing_data_reduction 'SAINT (Bruker, 2016)'
_computing_structure_refinement 'SHELXL-2016/6 (Sheldrick, 2016)'
_computing_structure_solution 'SHELXL-2016/6 (Sheldrick, 2016)'
_diffrn_ambient_temperature 100(2)
_diffrn_measured_fraction_theta_full 0.995
_diffrn_measured_fraction_theta_max 0.908
_diffrn_measurement_device_type 'Bruker APEX CCD area -detector'
_diffrn_measurement_method \w
_diffrn_radiation_type MoK\a
_diffrn_radiation_wavelength 0.71073
_diffrn_reflns_av_R_equivalents 0.0730
_diffrn_reflns_av_unetI/netI 0.1080
_diffrn_reflns_Laue_measured_fraction_full 0.995
_diffrn_reflns_Laue_measured_fraction_max 0.908
_diffrn_reflns_limit_h_max 10
_diffrn_reflns_limit_h_min -9
_diffrn_reflns_limit_k_max 13
_diffrn_reflns_limit_k_min -10
_diffrn_reflns_limit_l_max 27
_diffrn_reflns_limit_l_min -24
_diffrn_reflns_number 10354
_diffrn_reflns_point_group_measured_fraction_full 0.995
_diffrn_reflns_point_group_measured_fraction_max 0.908
_diffrn_reflns_theta_full 25.000
_diffrn_reflns_theta_max 27.570
_diffrn_reflns_theta_min 1.852
_diffrn_source 'fine-focus sealed tube'
_exptl_absorpt_coefficient_mu 1.380
_exptl_absorpt_correction_T_max 0.898
_exptl_absorpt_correction_T_min 0.852
_exptl_absorpt_correction_type numerical
_exptl_absorpt_process_details 'SADABS, 2016'
_exptl_crystal_colour Green
_exptl_crystal_density_diffrn 1.485
_exptl_crystal_description Plate
_exptl_crystal_F_000 917
_exptl_crystal_size_max 0.120
_exptl_crystal_size_mid 0.100
_exptl_crystal_size_min 0.080
_refine_diff_density_max 0.633
_refine_diff_density_min -0.958
_refine_diff_density_rms 0.099
_refine_ls_extinction_coef 0.0021(7)
_refine_ls_extinction_expression Fc^*^=kFc[1+0.001xFc^2^\l^3^/sin(2\q)]^-1/4^
_refine_ls_extinction_method 'SHELXL-2016/6 (Sheldrick 2016)'
_refine_ls_goodness_of_fit_ref 1.023
_refine_ls_hydrogen_treatment constr
_refine_ls_matrix_type full
_refine_ls_number_parameters 234
_refine_ls_number_reflns 4168
_refine_ls_number_restraints 175
_refine_ls_restrained_S_all 1.004
_refine_ls_R_factor_all 0.1471
_refine_ls_R_factor_gt 0.0634
_refine_ls_shift/su_max 0.000
_refine_ls_shift/su_mean 0.000
_refine_ls_structure_factor_coef Fsqd
_refine_ls_weighting_details 'w=1/[\s^2^(Fo^2^)+(0.0716P)^2^+2.1815P] where P=(Fo^2^+2Fc^2^)/3'
_refine_ls_weighting_scheme calc
_refine_ls_wR_factor_gt 0.1439
_refine_ls_wR_factor_ref 0.1793
_reflns_Friedel_coverage 0.000
_reflns_number_gt 2080
_reflns_number_total 4168
_reflns_threshold_expression 'I > 2\s(I)'
_cod_data_source_file c7cc06676g2.cif
_cod_data_source_block 3
_cod_database_code 7120685
_shelx_shelxl_version_number 2016/6
_shelx_space_group_comment
;
The symmetry employed for this shelxl refinement is uniquely defined
by the following loop, which should always be used as a source of
symmetry information in preference to the above space-group names.
They are only intended as comments.
The authors acknowledge the presence of an A-alert. Th short H1A3-H16
distance detecteed is due to the disordered acetone guest.
;
_shelx_estimated_absorpt_t_min 0.852
_shelx_estimated_absorpt_t_max 0.898

loop_
_space_group_symop_operation_xyz
'x, y, z'
'-x, y+1/2, -z+1/2'
'-x, -y, -z'
'x, -y-1/2, z-1/2'

loop_
_atom_site_label
_atom_site_type_symbol
_atom_site_fract_x
_atom_site_fract_y
_atom_site_fract_z
_atom_site_U_iso_or_equiv
_atom_site_adp_type
_atom_site_occupancy
_atom_site_site_symmetry_order
_atom_site_calc_flag
_atom_site_refinement_flags_posn
_atom_site_refinement_flags_adp
_atom_site_refinement_flags_occupancy
_atom_site_disorder_assembly
_atom_site_disorder_group
Cu1 Cu -0.02000(9) 0.25724(8) 0.60421(3) 0.0401(3) Uani 1 1 d . U . . .
Cl2 Cl 0.1236(2) 0.13259(17) 0.55072(8) 0.0529(5) Uani 1 1 d . U . . .
Cl1 Cl -0.1526(2) 0.29457(17) 0.68324(7) 0.0492(5) Uani 1 1 d . U . . .
N2 N 0.3347(6) 0.4824(5) 0.6977(2) 0.0384(13) Uani 1 1 d . U . . .
N1 N 0.1746(6) 0.3469(5) 0.6434(2) 0.0408(13) Uani 1 1 d . U . . .
C5 C 0.5006(7) 0.6724(6) 0.7104(3) 0.0369(15) Uani 1 1 d . U . . .
C3 C 0.1823(7) 0.4416(6) 0.6818(3) 0.0371(15) Uani 1 1 d . U . . .
H3 H 0.091490 0.476213 0.696284 0.044 Uiso 1 1 calc R U . . .
N3 N 0.3956(6) 0.8465(6) 0.5296(2) 0.0554(8) Uani 1 1 d . U . . .
C4 C 0.3939(8) 0.5848(6) 0.7390(3) 0.0400(15) Uani 1 1 d . U . . .
H4A H 0.455568 0.550384 0.776960 0.048 Uiso 1 1 calc R U . . .
H4B H 0.300619 0.631302 0.749760 0.048 Uiso 1 1 calc R U . . .
C10 C 0.7012(7) 0.8312(6) 0.6553(3) 0.0360(15) Uani 1 1 d . U . . .
C13 C 0.6710(8) 0.6658(6) 0.7276(3) 0.0391(15) Uani 1 1 d . U . . .
C8 C 0.5327(7) 0.8321(6) 0.6369(3) 0.0387(15) Uani 1 1 d . U . . .
N4 N 0.2216(6) 0.7748(6) 0.4529(2) 0.0554(8) Uani 1 1 d . U . . .
C7 C 0.2507(7) 0.7601(6) 0.6460(3) 0.0414(15) Uani 1 1 d . U . . .
H7A H 0.217387 0.696940 0.614905 0.062 Uiso 1 1 calc R U . . .
H7B H 0.219282 0.842360 0.629513 0.062 Uiso 1 1 calc R U . . .
H7C H 0.197929 0.744043 0.681462 0.062 Uiso 1 1 calc R U . . .
C15 C 0.4616(8) 0.9183(6) 0.5844(3) 0.0467(17) Uani 1 1 d . U . . .
H15A H 0.374734 0.969463 0.597066 0.056 Uiso 1 1 calc R U . . .
H15B H 0.546925 0.974982 0.574726 0.056 Uiso 1 1 calc R U . . .
C11 C 0.8170(8) 0.9155(7) 0.6287(3) 0.0526(18) Uani 1 1 d . U . . .
H11A H 0.927001 0.902560 0.650321 0.079 Uiso 1 1 calc R U . . .
H11B H 0.785625 1.002182 0.633008 0.079 Uiso 1 1 calc R U . . .
H11C H 0.813227 0.896071 0.585488 0.079 Uiso 1 1 calc R U . . .
C6 C 0.4324(7) 0.7553(6) 0.6650(2) 0.0347(13) Uani 1 1 d . U . . .
C18 C 0.2438(8) 0.8502(7) 0.5004(3) 0.0554(8) Uani 1 1 d . U . . .
H18 H 0.161477 0.900827 0.512353 0.066 Uiso 1 1 calc R U . . .
C12 C 0.7648(8) 0.7479(6) 0.7006(3) 0.0415(15) Uani 1 1 d . U . . .
H12 H 0.878293 0.747386 0.713620 0.050 Uiso 1 1 calc R U . . .
C14 C 0.7511(8) 0.5745(6) 0.7749(3) 0.0490(18) Uani 1 1 d . U . . .
H14A H 0.867874 0.589543 0.782528 0.074 Uiso 1 1 calc R U . . .
H14B H 0.730207 0.489641 0.759844 0.074 Uiso 1 1 calc R U . . .
H14C H 0.707121 0.585349 0.812691 0.074 Uiso 1 1 calc R U . . .
C1 C 0.3318(8) 0.3252(7) 0.6354(3) 0.0531(19) Uani 1 1 d . U . . .
H1 H 0.365309 0.262447 0.610123 0.064 Uiso 1 1 calc R U . . .
C2 C 0.4309(9) 0.4068(7) 0.6689(3) 0.0533(19) Uani 1 1 d . U . . .
H2 H 0.545085 0.411106 0.671962 0.064 Uiso 1 1 calc R U . . .
C16 C 0.4773(8) 0.7631(7) 0.5000(3) 0.0554(8) Uani 1 1 d . U . . .
H16 H 0.587563 0.739821 0.510445 0.066 Uiso 1 1 calc R U . . .
C17 C 0.3688(8) 0.7197(7) 0.4525(3) 0.0554(8) Uani 1 1 d . U . . .
H17 H 0.391763 0.660433 0.423478 0.066 Uiso 1 1 calc R U . . .
O1A O 0.2758(15) 0.5260(12) 0.5383(5) 0.109(5) Uani 0.51 1 d D U P A -1
C3A C -0.0127(15) 0.523(5) 0.5153(15) 0.23(2) Uani 0.51 1 d D U P A -1
H3A1 H -0.095874 0.494620 0.482143 0.348 Uiso 0.51 1 calc R U P A -1
H3A2 H -0.025601 0.479123 0.552863 0.348 Uiso 0.51 1 calc R U P A -1
H3A3 H -0.023760 0.612249 0.521172 0.348 Uiso 0.51 1 calc R U P A -1
C2A C 0.1548(14) 0.4949(15) 0.4995(6) 0.126(9) Uani 0.51 1 d D U P A -1
C1A C 0.190(3) 0.4328(18) 0.4411(6) 0.153(12) Uani 0.51 1 d D U P A -1
H1A1 H 0.087745 0.413090 0.414840 0.229 Uiso 0.51 1 calc R U P A -1
H1A2 H 0.253062 0.489336 0.419706 0.229 Uiso 0.51 1 calc R U P A -1
H1A3 H 0.251191 0.356223 0.451408 0.229 Uiso 0.51 1 calc R U P A -1

loop_
_atom_site_aniso_label
_atom_site_aniso_U_11
_atom_site_aniso_U_22
_atom_site_aniso_U_33
_atom_site_aniso_U_23
_atom_site_aniso_U_13
_atom_site_aniso_U_12
Cu1 0.0363(5) 0.0558(5) 0.0265(4) -0.0026(4) -0.0002(3) -0.0017(4)
Cl2 0.0434(10) 0.0657(12) 0.0454(10) -0.0185(8) -0.0059(8) 0.0045(9)
Cl1 0.0405(9) 0.0790(13) 0.0274(8) -0.0053(8) 0.0035(7) -0.0084(8)
N2 0.039(3) 0.046(3) 0.030(3) -0.005(2) 0.006(2) -0.002(3)
N1 0.041(3) 0.051(3) 0.030(3) -0.002(2) 0.002(2) 0.002(3)
C5 0.043(4) 0.043(4) 0.024(3) -0.003(3) 0.003(3) -0.004(3)
C3 0.034(4) 0.052(4) 0.025(3) 0.000(3) 0.003(3) -0.003(3)
N3 0.0361(16) 0.094(3) 0.0334(15) -0.0110(14) -0.0020(12) 0.0011(16)
C4 0.048(4) 0.046(4) 0.024(3) -0.005(3) 0.001(3) -0.005(3)
C10 0.040(4) 0.040(4) 0.027(3) -0.005(3) 0.004(3) -0.003(3)
C13 0.048(4) 0.040(4) 0.025(3) -0.002(3) -0.007(3) 0.000(3)
C8 0.041(4) 0.049(4) 0.023(3) -0.004(3) -0.004(3) 0.000(3)
N4 0.0361(16) 0.094(3) 0.0334(15) -0.0110(14) -0.0020(12) 0.0011(16)
C7 0.033(3) 0.057(4) 0.032(3) 0.002(3) -0.001(3) -0.003(3)
C15 0.049(4) 0.050(4) 0.034(4) 0.005(3) -0.011(3) -0.009(3)
C11 0.049(4) 0.072(5) 0.036(4) -0.002(3) 0.001(3) -0.010(4)
C6 0.037(3) 0.040(3) 0.026(3) -0.006(3) 0.003(3) 0.001(3)
C18 0.0361(16) 0.094(3) 0.0334(15) -0.0110(14) -0.0020(12) 0.0011(16)
C12 0.040(4) 0.052(4) 0.030(3) -0.002(3) 0.000(3) -0.005(3)
C14 0.055(4) 0.050(4) 0.036(4) 0.003(3) -0.011(3) -0.001(4)
C1 0.040(4) 0.070(5) 0.049(4) -0.023(4) 0.007(3) -0.002(4)
C2 0.042(4) 0.068(5) 0.050(4) -0.013(4) 0.009(3) -0.004(4)
C16 0.0361(16) 0.094(3) 0.0334(15) -0.0110(14) -0.0020(12) 0.0011(16)
C17 0.0361(16) 0.094(3) 0.0334(15) -0.0110(14) -0.0020(12) 0.0011(16)
O1A 0.132(12) 0.114(11) 0.072(9) 0.014(8) -0.018(8) -0.021(9)
C3A 0.19(3) 0.17(4) 0.27(5) 0.01(4) -0.17(3) 0.02(3)
C2A 0.17(2) 0.077(15) 0.112(18) 0.026(13) -0.048(17) 0.030(16)
C1A 0.27(3) 0.091(16) 0.073(16) 0.005(12) -0.040(18) 0.04(2)

loop_
_atom_type_symbol
_atom_type_description
_atom_type_scat_dispersion_real
_atom_type_scat_dispersion_imag
_atom_type_scat_source
C C 0.0033 0.0016 'International Tables Vol C Tables 4.2.6.8 and 6.1.1.4'
H H 0.0000 0.0000 'International Tables Vol C Tables 4.2.6.8 and 6.1.1.4'
N N 0.0061 0.0033 'International Tables Vol C Tables 4.2.6.8 and 6.1.1.4'
O O 0.0106 0.0060 'International Tables Vol C Tables 4.2.6.8 and 6.1.1.4'
Cl Cl 0.1484 0.1585 'International Tables Vol C Tables 4.2.6.8 and 6.1.1.4'
Cu Cu 0.3201 1.2651 'International Tables Vol C Tables 4.2.6.8 and 6.1.1.4'

loop_
_geom_angle_atom_site_label_1
_geom_angle_atom_site_label_2
_geom_angle_atom_site_label_3
_geom_angle
_geom_angle_site_symmetry_1
_geom_angle_site_symmetry_3
N1 Cu1 N4 158.5(2) . 3_566
N1 Cu1 Cl1 92.50(15) . .
N4 Cu1 Cl1 93.19(16) 3_566 .
N1 Cu1 Cl2 92.93(16) . .
N4 Cu1 Cl2 91.70(17) 3_566 .
Cl1 Cu1 Cl2 152.00(8) . .
C3 N2 C2 106.7(5) . .
C3 N2 C4 128.4(5) . .
C2 N2 C4 124.9(5) . .
C3 N1 C1 105.4(5) . .
C3 N1 Cu1 127.8(4) . .
C1 N1 Cu1 126.8(4) . .
C6 C5 C13 120.2(6) . .
C6 C5 C4 120.1(6) . .
C13 C5 C4 119.6(5) . .
N1 C3 N2 111.6(5) . .
N1 C3 H3 124.2 . .
N2 C3 H3 124.2 . .
C18 N3 C16 107.4(6) . .
C18 N3 C15 126.1(6) . .
C16 N3 C15 126.5(5) . .
N2 C4 C5 111.6(5) . .
N2 C4 H4A 109.3 . .
C5 C4 H4A 109.3 . .
N2 C4 H4B 109.3 . .
C5 C4 H4B 109.3 . .
H4A C4 H4B 108.0 . .
C12 C10 C8 117.7(6) . .
C12 C10 C11 118.3(6) . .
C8 C10 C11 123.9(6) . .
C12 C13 C5 117.9(6) . .
C12 C13 C14 119.8(6) . .
C5 C13 C14 122.3(6) . .
C6 C8 C10 120.9(6) . .
C6 C8 C15 120.7(5) . .
C10 C8 C15 118.3(6) . .
C18 N4 C17 105.1(6) . .
C18 N4 Cu1 128.2(5) . 3_566
C17 N4 Cu1 126.8(5) . 3_566
C6 C7 H7A 109.5 . .
C6 C7 H7B 109.5 . .
H7A C7 H7B 109.5 . .
C6 C7 H7C 109.5 . .
H7A C7 H7C 109.5 . .
H7B C7 H7C 109.5 . .
N3 C15 C8 111.1(6) . .
N3 C15 H15A 109.4 . .
C8 C15 H15A 109.4 . .
N3 C15 H15B 109.4 . .
C8 C15 H15B 109.4 . .
H15A C15 H15B 108.0 . .
C10 C11 H11A 109.5 . .
C10 C11 H11B 109.5 . .
H11A C11 H11B 109.5 . .
C10 C11 H11C 109.5 . .
H11A C11 H11C 109.5 . .
H11B C11 H11C 109.5 . .
C8 C6 C5 119.7(5) . .
C8 C6 C7 120.4(5) . .
C5 C6 C7 119.9(6) . .
N4 C18 N3 111.8(6) . .
N4 C18 H18 124.1 . .
N3 C18 H18 124.1 . .
C13 C12 C10 123.3(6) . .
C13 C12 H12 118.3 . .
C10 C12 H12 118.3 . .
C13 C14 H14A 109.5 . .
C13 C14 H14B 109.5 . .
H14A C14 H14B 109.5 . .
C13 C14 H14C 109.5 . .
H14A C14 H14C 109.5 . .
H14B C14 H14C 109.5 . .
C2 C1 N1 109.6(6) . .
C2 C1 H1 125.2 . .
N1 C1 H1 125.2 . .
C1 C2 N2 106.8(6) . .
C1 C2 H2 126.6 . .
N2 C2 H2 126.6 . .
N3 C16 C17 106.1(6) . .
N3 C16 H16 127.0 . .
C17 C16 H16 127.0 . .
C16 C17 N4 109.6(6) . .
C16 C17 H17 125.2 . .
N4 C17 H17 125.2 . .
C2A C3A H3A1 109.5 . .
C2A C3A H3A2 109.5 . .
H3A1 C3A H3A2 109.5 . .
C2A C3A H3A3 109.5 . .
H3A1 C3A H3A3 109.5 . .
H3A2 C3A H3A3 109.5 . .
O1A C2A C1A 116.95(18) . .
O1A C2A C3A 116.97(18) . .
C1A C2A C3A 126.08(18) . .
C2A C1A H1A1 109.5 . .
C2A C1A H1A2 109.5 . .
H1A1 C1A H1A2 109.5 . .
C2A C1A H1A3 109.5 . .
H1A1 C1A H1A3 109.5 . .
H1A2 C1A H1A3 109.5 . .

loop_
_geom_bond_atom_site_label_1
_geom_bond_atom_site_label_2
_geom_bond_distance
_geom_bond_site_symmetry_2
Cu1 N1 1.976(5) .
Cu1 N4 1.977(5) 3_566
Cu1 Cl1 2.2640(18) .
Cu1 Cl2 2.2660(19) .
N2 C3 1.344(7) .
N2 C2 1.376(8) .
N2 C4 1.472(7) .
N1 C3 1.327(8) .
N1 C1 1.378(8) .
C5 C6 1.402(8) .
C5 C13 1.420(8) .
C5 C4 1.510(8) .
C3 H3 0.9500 .
N3 C18 1.334(8) .
N3 C16 1.363(9) .
N3 C15 1.476(8) .
C4 H4A 0.9900 .
C4 H4B 0.9900 .
C10 C12 1.392(8) .
C10 C8 1.407(8) .
C10 C11 1.518(9) .
C13 C12 1.384(9) .
C13 C14 1.517(8) .
C8 C6 1.397(8) .
C8 C15 1.538(8) .
N4 C18 1.325(8) .
N4 C17 1.371(8) .
C7 C6 1.516(8) .
C7 H7A 0.9800 .
C7 H7B 0.9800 .
C7 H7C 0.9800 .
C15 H15A 0.9900 .
C15 H15B 0.9900 .
C11 H11A 0.9800 .
C11 H11B 0.9800 .
C11 H11C 0.9800 .
C18 H18 0.9500 .
C12 H12 0.9500 .
C14 H14A 0.9800 .
C14 H14B 0.9800 .
C14 H14C 0.9800 .
C1 C2 1.350(9) .
C1 H1 0.9500 .
C2 H2 0.9500 .
C16 C17 1.364(9) .
C16 H16 0.9500 .
C17 H17 0.9500 .
O1A C2A 1.2685(19) .
C3A C2A 1.5323(18) .
C3A H3A1 0.9800 .
C3A H3A2 0.9800 .
C3A H3A3 0.9800 .
C2A C1A 1.5323(18) .
C1A H1A1 0.9800 .
C1A H1A2 0.9800 .
C1A H1A3 0.9800 .

loop_
_geom_hbond_atom_site_label_D
_geom_hbond_atom_site_label_H
_geom_hbond_atom_site_label_A
_geom_hbond_distance_DH
_geom_hbond_distance_HA
_geom_hbond_distance_DA
_geom_hbond_angle_DHA
_geom_hbond_site_symmetry_A
C4 H4B Cl1 0.99 2.73 3.651(7) 154.7 2_556
C15 H15A Cl2 0.99 2.81 3.640(7) 141.8 1_565
C18 H18 Cl2 0.95 2.68 3.449(8) 138.9 1_565
C18 H18 Cl2 0.95 2.60 3.115(7) 114.6 3_566
C1 H1 Cl2 0.95 2.64 3.140(7) 113.5 .
C2 H2 Cl1 0.95 2.80 3.661(7) 150.5 1_655

loop_
_geom_torsion_atom_site_label_1
_geom_torsion_atom_site_label_2
_geom_torsion_atom_site_label_3
_geom_torsion_atom_site_label_4
_geom_torsion
_geom_torsion_site_symmetry_1
C1 N1 C3 N2 1.1(7) .
Cu1 N1 C3 N2 -177.8(4) .
C2 N2 C3 N1 -1.7(7) .
C4 N2 C3 N1 179.9(5) .
C3 N2 C4 C5 -129.9(6) .
C2 N2 C4 C5 52.1(8) .
C6 C5 C4 N2 74.4(7) .
C13 C5 C4 N2 -102.4(6) .
C6 C5 C13 C12 3.5(9) .
C4 C5 C13 C12 -179.8(5) .
C6 C5 C13 C14 -177.7(6) .
C4 C5 C13 C14 -0.9(9) .
C12 C10 C8 C6 2.5(9) .
C11 C10 C8 C6 -177.5(6) .
C12 C10 C8 C15 -176.6(6) .
C11 C10 C8 C15 3.5(9) .
C18 N3 C15 C8 122.0(8) .
C16 N3 C15 C8 -56.9(9) .
C6 C8 C15 N3 -68.2(8) .
C10 C8 C15 N3 110.9(6) .
C10 C8 C6 C5 -2.6(9) .
C15 C8 C6 C5 176.4(6) .
C10 C8 C6 C7 178.1(6) .
C15 C8 C6 C7 -2.9(9) .
C13 C5 C6 C8 -0.4(9) .
C4 C5 C6 C8 -177.2(5) .
C13 C5 C6 C7 178.9(5) .
C4 C5 C6 C7 2.1(8) .
C17 N4 C18 N3 0.4(9) .
Cu1 N4 C18 N3 178.6(5) 3_566
C16 N3 C18 N4 -0.7(9) .
C15 N3 C18 N4 -179.8(6) .
C5 C13 C12 C10 -3.7(9) .
C14 C13 C12 C10 177.5(6) .
C8 C10 C12 C13 0.8(9) .
C11 C10 C12 C13 -179.3(6) .
C3 N1 C1 C2 -0.1(8) .
Cu1 N1 C1 C2 178.8(5) .
N1 C1 C2 N2 -1.0(8) .
C3 N2 C2 C1 1.6(8) .
C4 N2 C2 C1 -180.0(6) .
C18 N3 C16 C17 0.7(8) .
C15 N3 C16 C17 179.8(7) .
N3 C16 C17 N4 -0.5(9) .
C18 N4 C17 C16 0.1(9) .
Cu1 N4 C17 C16 -178.2(5) 3_566
